data_7247752
loop_
_publ_author_name
'Qadri, Tahir'
'Aziz, Mubashir'
'Channar, Pervaiz Ali'
'Ejaz, Syeda Abida'
'Hussain, Mumtaz'
'Attaullah, Hafiz Muhammad'
'Ujan, Rabail'
'Hussain, Zahid'
'Zehra, Tasneem'
'Saeed, Aamer'
'Shah, M. R.'
'Ogaly, Hanan A.'
'Al-Zahrani, Fatimah A. M.'

_publ_section_title
;
 Synthesis, biological evaluation and in silico investigations of
 benzotriazole derivatives as potential inhibitors of NIMA related kinase
;
_journal_issue 48
_journal_name_full 'RSC Advances'
_journal_page_first 33826
_journal_page_last 33843
_journal_paper_doi 10.1039/D3RA06149C
_journal_volume 13
_journal_year 2023
_chemical_formula_moiety 'C16 H12 Cl2 N2 O2 S'
_chemical_formula_sum 'C16 H12 Cl2 N2 O2 S'
_chemical_formula_weight 367.24
_space_group_crystal_system monoclinic
_space_group_IT_number 14
_space_group_name_Hall '-P 2yn'
_space_group_name_H-M_alt 'P 1 21/n 1'
_atom_sites_solution_hydrogens geom
_atom_sites_solution_primary dual
_audit_block_doi 10.5517/ccdc.csd.cc2b4x6m
_audit_creation_date 2019-01-16
_audit_creation_method
;
Olex2 1.2
(compiled 2018.05.29 svn.r3508 for OlexSys, GUI svn.r5506)
;
_audit_update_record
;
2022-02-05 deposited with the CCDC.	2023-11-07 downloaded from the CCDC.
;
_cell_angle_alpha 90
_cell_angle_beta 111.168(7)
_cell_angle_gamma 90
_cell_formula_units_Z 4
_cell_length_a 13.6684(8)
_cell_length_b 9.1256(4)
_cell_length_c 14.0839(8)
_cell_measurement_reflns_used 2861
_cell_measurement_temperature 173(2)
_cell_measurement_theta_max 71.4640
_cell_measurement_theta_min 3.8380
_cell_volume 1638.18(17)
_computing_cell_refinement 'CrysAlisPro 1.171.38.46 (Rigaku OD, 2015)'
_computing_data_collection 'CrysAlisPro 1.171.38.46 (Rigaku OD, 2015)'
_computing_data_reduction 'CrysAlisPro 1.171.38.46 (Rigaku OD, 2015)'
_computing_molecular_graphics 'Olex2 (Dolomanov et al., 2009)'
_computing_publication_material 'Olex2 (Dolomanov et al., 2009)'
_computing_structure_refinement 'ShelXL (Sheldrick, 2015)'
_computing_structure_solution 'ShelXT (Sheldrick, 2015)'
_diffrn_ambient_temperature 173(2)
_diffrn_detector 'CCD plate'
_diffrn_detector_area_resol_mean 16.0416
_diffrn_detector_type Eos
_diffrn_measured_fraction_theta_full 0.998
_diffrn_measured_fraction_theta_max 0.973
_diffrn_measurement_details
;
List of Runs (angles in degrees, time in seconds):

  # Type    Start    End  Width  t~exp~   \w     \q     \k     \f   Frames
#--------------------------------------------------------------------------
  1  \w    -60.00 -34.00   1.00    1.00    --  -33.50  77.00 120.00   26
  2  \w      2.00  34.00   1.00    1.00    --  -33.50  77.00 120.00   32
  3  \w     65.00 101.00   1.00    1.00    --   35.36 178.00 -60.00   36
  4  \w    109.00 147.00   1.00    1.21    --  108.00 111.00 -30.00   38
  5  \w     93.00 175.00   1.00    1.21    --  108.00  61.00  30.00   82
  6  \w    102.00 153.00   1.00    1.21    --  108.00   0.00 150.00   51
  7  \w     81.00 173.00   1.00    1.21    --  108.00  77.00 150.00   92
  8  \w     77.00 108.00   1.00    1.21    --  108.00 -94.00  60.00   31
  9  \w     73.00  99.00   1.00    1.21    --  108.00-111.00 -60.00   26
 10  \w     56.00 101.00   1.00    1.21    --  108.00 -61.00-120.00   45
 11  \w     40.00  88.00   1.00    1.21    --  108.00 -94.00-120.00   48
 12  \w     39.00  64.00   1.00    1.21    --  108.00-111.00 -60.00   25
 13  \w     42.00 133.00   1.00    1.21    --  108.00 -77.00  30.00   91
 14  \w     74.00 100.00   1.00    1.00    --   35.36-178.00-150.00   26
 15  \w    -97.00 -47.00   1.00    1.00    --  -33.50-178.00   0.00   50
 16  \w   -101.00  -9.00   1.00    1.00    --  -33.50 -77.00   0.00   92
 17  \w   -104.00 -39.00   1.00    1.00    --  -33.50-178.00-180.00   65
;
_diffrn_measurement_device 'four-circle diffractometer'
_diffrn_measurement_device_type 'Rigaku Oxford Diffraction'
_diffrn_measurement_method '\w scans'
_diffrn_orient_matrix_type 'CrysAlisPro convention (1999,Acta A55,543-557)'
_diffrn_orient_matrix_UB_11 0.1068066000
_diffrn_orient_matrix_UB_12 0.0017055000
_diffrn_orient_matrix_UB_13 -0.0139331000
_diffrn_orient_matrix_UB_21 -0.0129609000
_diffrn_orient_matrix_UB_22 -0.1634538000
_diffrn_orient_matrix_UB_23 -0.0290206000
_diffrn_orient_matrix_UB_31 -0.0551510000
_diffrn_orient_matrix_UB_32 0.0417738000
_diffrn_orient_matrix_UB_33 -0.1127869000
_diffrn_radiation_monochromator graphite
_diffrn_radiation_probe x-ray
_diffrn_radiation_type CuK\a
_diffrn_radiation_wavelength 1.54184
_diffrn_reflns_av_R_equivalents 0.0386
_diffrn_reflns_av_unetI/netI 0.0462
_diffrn_reflns_Laue_measured_fraction_full 0.998
_diffrn_reflns_Laue_measured_fraction_max 0.973
_diffrn_reflns_limit_h_max 16
_diffrn_reflns_limit_h_min -16
_diffrn_reflns_limit_k_max 11
_diffrn_reflns_limit_k_min -6
_diffrn_reflns_limit_l_max 15
_diffrn_reflns_limit_l_min -16
_diffrn_reflns_number 6234
_diffrn_reflns_point_group_measured_fraction_full 0.998
_diffrn_reflns_point_group_measured_fraction_max 0.973
_diffrn_reflns_theta_full 67.684
_diffrn_reflns_theta_max 71.563
_diffrn_reflns_theta_min 3.863
_diffrn_source 'fine-focus sealed X-ray tube'
_diffrn_source_type 'Enhance (Cu) X-ray Source'
_exptl_absorpt_coefficient_mu 4.847
_exptl_absorpt_correction_T_max 1.00000
_exptl_absorpt_correction_T_min 0.48848
_exptl_absorpt_correction_type multi-scan
_exptl_absorpt_process_details
;
CrysAlisPro 1.171.38.46 (Rigaku Oxford Diffraction, 2015)
Empirical absorption correction using spherical harmonics,
 implemented in SCALE3 ABSPACK scaling algorithm.
;
_exptl_crystal_colour colourless
_exptl_crystal_colour_primary colourless
_exptl_crystal_density_diffrn 1.489
_exptl_crystal_description prism
_exptl_crystal_F_000 752
_exptl_crystal_size_max 0.24
_exptl_crystal_size_mid 0.14
_exptl_crystal_size_min 0.12
_refine_diff_density_max 0.561
_refine_diff_density_min -0.363
_refine_diff_density_rms 0.084
_refine_ls_extinction_method none
_refine_ls_goodness_of_fit_ref 1.059
_refine_ls_hydrogen_treatment constr
_refine_ls_matrix_type full
_refine_ls_number_parameters 209
_refine_ls_number_reflns 3112
_refine_ls_number_restraints 0
_refine_ls_restrained_S_all 1.059
_refine_ls_R_factor_all 0.0478
_refine_ls_R_factor_gt 0.0427
_refine_ls_shift/su_max 0.001
_refine_ls_shift/su_mean 0.000
_refine_ls_structure_factor_coef Fsqd
_refine_ls_weighting_details 'w=1/[\s^2^(Fo^2^)+(0.0750P)^2^+0.0672P] where P=(Fo^2^+2Fc^2^)/3'
_refine_ls_weighting_scheme calc
_refine_ls_wR_factor_gt 0.1159
_refine_ls_wR_factor_ref 0.1215
_reflns_Friedel_coverage 0.000
_reflns_number_gt 2743
_reflns_number_total 3112
_reflns_threshold_expression 'I > 2\s(I)'
_cod_data_source_file d3ra06149c2.cif
_cod_data_source_block as-ak-tu-2-4-cl
_cod_database_code 7247752
_shelx_shelxl_version_number 2018/1
_chemical_oxdiff_formula 'C16 H12 N2 S1 O2 Cl2'
_chemical_oxdiff_usercomment 'Aamer Saeed's AS-AK-TU-2-4-Cl'
_shelx_space_group_comment
;
The symmetry employed for this shelxl refinement is uniquely defined
by the following loop, which should always be used as a source of
symmetry information in preference to the above space-group names.
They are only intended as comments.
;
_shelx_estimated_absorpt_t_max 0.594
_shelx_estimated_absorpt_t_min 0.389
_reflns_odcompleteness_completeness 99.94
_reflns_odcompleteness_iscentric 1
_reflns_odcompleteness_theta 68.13
_olex2_refinement_description
;
1. Fixed Uiso
 At 1.2 times of:
  All C(H) groups, All N(H) groups
 At 1.5 times of:
  All C(H,H,H) groups
2.a Aromatic/amide H refined with riding coordinates:
 N1(H1), N2(H2), C4(H4), C5(H5), C7(H7), C8(H8), C13(H13), C15(H15), C16(H16)
2.b Idealised Me refined as rotating group:
 C10(H10A,H10B,H10C)
;
_olex2_exptl_crystal_mounting_method 'polymer loop'
_olex2_submission_special_instructions 'No special instructions were received'
_oxdiff_exptl_absorpt_empirical_details
;
Empirical correction (ABSPACK) includes:
- Absorption correction using spherical harmonics
- Frame scaling
;
_oxdiff_exptl_absorpt_empirical_full_max 1.565
_oxdiff_exptl_absorpt_empirical_full_min 0.613

loop_
_space_group_symop_operation_xyz
'x, y, z'
'-x+1/2, y+1/2, -z+1/2'
'-x, -y, -z'
'x-1/2, -y-1/2, z-1/2'

loop_
_atom_site_label
_atom_site_type_symbol
_atom_site_fract_x
_atom_site_fract_y
_atom_site_fract_z
_atom_site_U_iso_or_equiv
_atom_site_adp_type
_atom_site_occupancy
_atom_site_site_symmetry_order
_atom_site_calc_flag
_atom_site_refinement_flags_posn
_atom_site_refinement_flags_adp
_atom_site_refinement_flags_occupancy
_atom_site_disorder_assembly
_atom_site_disorder_group
Cl1 Cl 0.46999(4) 0.17787(6) 0.28979(4) 0.02518(17) Uani 1 1 d . . . . .
Cl2 Cl 0.07244(4) 0.32644(7) 0.07228(5) 0.03472(19) Uani 1 1 d . . . . .
S1 S 0.65592(4) 0.59046(6) 0.56512(4) 0.01771(16) Uani 1 1 d . . . . .
O1 O 0.58309(12) 0.5194(2) 0.22496(11) 0.0254(4) Uani 1 1 d . . . . .
O2 O 1.19743(14) 0.6726(2) 0.70679(13) 0.0367(5) Uani 1 1 d . . . . .
N1 N 0.55225(14) 0.5166(2) 0.37446(13) 0.0177(4) Uani 1 1 d . . . . .
H1 H 0.503142 0.496470 0.399193 0.021 Uiso 1 1 calc R . . . .
N2 N 0.72458(14) 0.5867(2) 0.40913(13) 0.0176(4) Uani 1 1 d . . . . .
H2 H 0.708711 0.574660 0.343262 0.021 Uiso 1 1 calc R . . . .
C1 C 0.52471(16) 0.4977(2) 0.27150(15) 0.0159(4) Uani 1 1 d . . . . .
C2 C 0.64792(16) 0.5634(2) 0.44502(15) 0.0142(4) Uani 1 1 d . . . . .
C3 C 0.82938(16) 0.6289(2) 0.46693(15) 0.0161(4) Uani 1 1 d . . . . .
C4 C 0.88665(17) 0.5593(2) 0.55776(16) 0.0190(4) Uani 1 1 d . . . . .
H4 H 0.854999 0.485258 0.584484 0.023 Uiso 1 1 calc R . . . .
C5 C 0.99003(18) 0.5985(2) 0.60887(16) 0.0192(4) Uani 1 1 d . . . . .
H5 H 1.029231 0.550923 0.670979 0.023 Uiso 1 1 calc R . . . .
C6 C 1.03764(16) 0.7066(2) 0.57089(15) 0.0169(4) Uani 1 1 d . . . . .
C7 C 0.97953(17) 0.7748(2) 0.47960(15) 0.0200(5) Uani 1 1 d . . . . .
H7 H 1.011332 0.848259 0.452613 0.024 Uiso 1 1 calc R . . . .
C8 C 0.87576(17) 0.7366(3) 0.42757(15) 0.0191(4) Uani 1 1 d . . . . .
H8 H 0.836546 0.783882 0.365325 0.023 Uiso 1 1 calc R . . . .
C9 C 1.15153(17) 0.7384(3) 0.62842(16) 0.0221(5) Uani 1 1 d . . . . .
C10 C 1.2064(2) 0.8482(3) 0.5876(2) 0.0344(6) Uani 1 1 d . . . . .
H10A H 1.275923 0.868321 0.638711 0.052 Uiso 1 1 calc GR . . . .
H10B H 1.165400 0.939061 0.571595 0.052 Uiso 1 1 calc GR . . . .
H10C H 1.214043 0.809812 0.525713 0.052 Uiso 1 1 calc GR . . . .
C11 C 0.41216(16) 0.4531(2) 0.21957(14) 0.0153(4) Uani 1 1 d . . . . .
C12 C 0.37919(17) 0.3096(2) 0.22465(14) 0.0154(4) Uani 1 1 d . . . . .
C13 C 0.27521(17) 0.2697(2) 0.17931(15) 0.0176(4) Uani 1 1 d . . . . .
H13 H 0.253516 0.171682 0.183000 0.021 Uiso 1 1 calc R . . . .
C14 C 0.20331(17) 0.3763(3) 0.12832(16) 0.0200(5) Uani 1 1 d . . . . .
C15 C 0.23323(18) 0.5189(2) 0.12009(16) 0.0215(5) Uani 1 1 d . . . . .
H15 H 0.182819 0.590216 0.084130 0.026 Uiso 1 1 calc R . . . .
C16 C 0.33830(18) 0.5559(2) 0.16538(16) 0.0205(5) Uani 1 1 d . . . . .
H16 H 0.360084 0.653155 0.159226 0.025 Uiso 1 1 calc R . . . .

loop_
_atom_site_aniso_label
_atom_site_aniso_U_11
_atom_site_aniso_U_22
_atom_site_aniso_U_33
_atom_site_aniso_U_23
_atom_site_aniso_U_13
_atom_site_aniso_U_12
Cl1 0.0230(3) 0.0174(3) 0.0258(3) 0.00015(19) -0.0025(2) 0.00546(19)
Cl2 0.0143(3) 0.0301(3) 0.0459(4) -0.0004(2) -0.0058(3) -0.0054(2)
S1 0.0146(3) 0.0226(3) 0.0132(3) -0.00531(18) 0.0016(2) -0.00258(19)
O1 0.0172(8) 0.0399(10) 0.0170(7) -0.0027(7) 0.0040(6) -0.0076(7)
O2 0.0206(9) 0.0451(12) 0.0283(9) 0.0043(8) -0.0104(8) -0.0023(8)
N1 0.0119(8) 0.0248(9) 0.0148(8) -0.0058(7) 0.0028(7) -0.0066(7)
N2 0.0118(9) 0.0255(10) 0.0118(8) -0.0027(7) 0.0000(7) -0.0034(7)
C1 0.0171(10) 0.0140(9) 0.0138(9) -0.0025(7) 0.0021(8) -0.0016(8)
C2 0.0110(10) 0.0130(9) 0.0135(9) -0.0014(7) -0.0016(8) -0.0006(7)
C3 0.0121(10) 0.0187(10) 0.0143(9) -0.0034(8) 0.0011(8) -0.0002(8)
C4 0.0195(11) 0.0173(10) 0.0183(10) 0.0032(8) 0.0046(9) 0.0002(8)
C5 0.0160(10) 0.0216(11) 0.0154(10) 0.0031(8) 0.0001(8) 0.0038(8)
C6 0.0125(10) 0.0206(10) 0.0148(9) -0.0039(8) 0.0017(8) 0.0002(8)
C7 0.0175(11) 0.0217(11) 0.0185(10) 0.0019(8) 0.0039(9) -0.0033(9)
C8 0.0145(10) 0.0242(11) 0.0132(9) 0.0040(8) -0.0016(8) -0.0009(9)
C9 0.0161(11) 0.0272(12) 0.0182(10) -0.0070(9) 0.0005(9) 0.0007(9)
C10 0.0156(12) 0.0529(17) 0.0322(13) -0.0022(12) 0.0056(11) -0.0115(11)
C11 0.0148(10) 0.0170(10) 0.0115(9) -0.0044(7) 0.0017(8) -0.0033(8)
C12 0.0179(11) 0.0137(10) 0.0108(9) -0.0020(7) 0.0006(8) 0.0018(8)
C13 0.0216(11) 0.0135(10) 0.0153(9) -0.0032(8) 0.0038(8) -0.0044(8)
C14 0.0151(10) 0.0228(11) 0.0180(10) -0.0028(8) 0.0011(8) -0.0026(9)
C15 0.0176(11) 0.0181(11) 0.0204(10) -0.0002(8) -0.0032(9) 0.0018(8)
C16 0.0237(12) 0.0152(10) 0.0187(10) 0.0007(8) 0.0029(9) -0.0034(9)

loop_
_atom_type_symbol
_atom_type_description
_atom_type_scat_dispersion_real
_atom_type_scat_dispersion_imag
_atom_type_scat_source
C C 0.0181 0.0091 'International Tables Vol C Tables 4.2.6.8 and 6.1.1.4'
H H 0.0000 0.0000 'International Tables Vol C Tables 4.2.6.8 and 6.1.1.4'
Cl Cl 0.3639 0.7018 'International Tables Vol C Tables 4.2.6.8 and 6.1.1.4'
N N 0.0311 0.0180 'International Tables Vol C Tables 4.2.6.8 and 6.1.1.4'
O O 0.0492 0.0322 'International Tables Vol C Tables 4.2.6.8 and 6.1.1.4'
S S 0.3331 0.5567 'International Tables Vol C Tables 4.2.6.8 and 6.1.1.4'

loop_
_citation_id
_citation_doi
_citation_year
1 10.1039/D2RA03160D 2022

loop_
_geom_angle_atom_site_label_1
_geom_angle_atom_site_label_2
_geom_angle_atom_site_label_3
_geom_angle
_geom_angle_site_symmetry_1
_geom_angle_site_symmetry_3
_geom_angle_publ_flag
C1 N1 H1 115.8 . . ?
C1 N1 C2 128.41(18) . . ?
C2 N1 H1 115.8 . . ?
C2 N2 H2 116.8 . . ?
C2 N2 C3 126.36(17) . . ?
C3 N2 H2 116.8 . . ?
O1 C1 N1 124.45(19) . . ?
O1 C1 C11 122.49(18) . . ?
N1 C1 C11 113.01(17) . . ?
N1 C2 S1 117.91(15) . . ?
N2 C2 S1 125.86(15) . . ?
N2 C2 N1 116.21(17) . . ?
C4 C3 N2 121.3(2) . . ?
C8 C3 N2 118.31(18) . . ?
C8 C3 C4 120.3(2) . . ?
C3 C4 H4 120.3 . . ?
C5 C4 C3 119.4(2) . . ?
C5 C4 H4 120.3 . . ?
C4 C5 H5 119.5 . . ?
C4 C5 C6 121.08(19) . . ?
C6 C5 H5 119.5 . . ?
C5 C6 C9 117.87(19) . . ?
C7 C6 C5 118.9(2) . . ?
C7 C6 C9 123.2(2) . . ?
C6 C7 H7 119.6 . . ?
C8 C7 C6 120.7(2) . . ?
C8 C7 H7 119.6 . . ?
C3 C8 H8 120.2 . . ?
C7 C8 C3 119.63(19) . . ?
C7 C8 H8 120.2 . . ?
O2 C9 C6 119.4(2) . . ?
O2 C9 C10 121.2(2) . . ?
C10 C9 C6 119.4(2) . . ?
C9 C10 H10A 109.5 . . ?
C9 C10 H10B 109.5 . . ?
C9 C10 H10C 109.5 . . ?
H10A C10 H10B 109.5 . . ?
H10A C10 H10C 109.5 . . ?
H10B C10 H10C 109.5 . . ?
C12 C11 C1 121.51(19) . . ?
C16 C11 C1 119.91(19) . . ?
C16 C11 C12 118.58(19) . . ?
C11 C12 Cl1 119.69(16) . . ?
C13 C12 Cl1 118.86(16) . . ?
C13 C12 C11 121.44(19) . . ?
C12 C13 H13 120.8 . . ?
C12 C13 C14 118.3(2) . . ?
C14 C13 H13 120.8 . . ?
C13 C14 Cl2 118.29(17) . . ?
C15 C14 Cl2 119.77(18) . . ?
C15 C14 C13 121.9(2) . . ?
C14 C15 H15 120.7 . . ?
C14 C15 C16 118.7(2) . . ?
C16 C15 H15 120.7 . . ?
C11 C16 H16 119.5 . . ?
C15 C16 C11 121.0(2) . . ?
C15 C16 H16 119.5 . . ?

loop_
_geom_bond_atom_site_label_1
_geom_bond_atom_site_label_2
_geom_bond_distance
_geom_bond_site_symmetry_2
_geom_bond_publ_flag
Cl1 C12 1.734(2) . ?
Cl2 C14 1.735(2) . ?
S1 C2 1.673(2) . ?
O1 C1 1.218(3) . ?
O2 C9 1.213(3) . ?
N1 H1 0.8800 . ?
N1 C1 1.371(2) . ?
N1 C2 1.394(3) . ?
N2 H2 0.8800 . ?
N2 C2 1.334(3) . ?
N2 C3 1.422(3) . ?
C1 C11 1.501(3) . ?
C3 C4 1.389(3) . ?
C3 C8 1.389(3) . ?
C4 H4 0.9500 . ?
C4 C5 1.382(3) . ?
C5 H5 0.9500 . ?
C5 C6 1.391(3) . ?
C6 C7 1.390(3) . ?
C6 C9 1.501(3) . ?
C7 H7 0.9500 . ?
C7 C8 1.385(3) . ?
C8 H8 0.9500 . ?
C9 C10 1.486(3) . ?
C10 H10A 0.9800 . ?
C10 H10B 0.9800 . ?
C10 H10C 0.9800 . ?
C11 C12 1.395(3) . ?
C11 C16 1.388(3) . ?
C12 C13 1.380(3) . ?
C13 H13 0.9500 . ?
C13 C14 1.385(3) . ?
C14 C15 1.382(3) . ?
C15 H15 0.9500 . ?
C15 C16 1.386(3) . ?
C16 H16 0.9500 . ?

loop_
_geom_hbond_atom_site_label_D
_geom_hbond_atom_site_label_H
_geom_hbond_atom_site_label_A
_geom_hbond_distance_DH
_geom_hbond_distance_HA
_geom_hbond_distance_DA
_geom_hbond_angle_DHA
_geom_hbond_site_symmetry_A
_geom_hbond_publ_flag
N1 H1 S1 0.88 2.53 3.3945(19) 167.8 3_666 yes
N2 H2 O1 0.88 1.98 2.687(2) 136.7 . yes
C7 H7 O1 0.95 2.83 3.498(3) 127.9 2_655 yes
C8 H8 O2 0.95 2.39 3.290(3) 158.9 4_575 yes

loop_
_smtbx_masks_void_nr
_smtbx_masks_void_average_x
_smtbx_masks_void_average_y
_smtbx_masks_void_average_z
_smtbx_masks_void_volume
_smtbx_masks_void_count_electrons
_smtbx_masks_void_content
1 0.126 0.599 0.877 15.5 0.3 ?
2 0.374 0.099 0.623 15.5 0.3 ?
3 0.626 0.901 0.377 15.5 0.3 ?
4 0.874 0.401 0.123 15.5 0.3 ?
